data_7242250
loop_
_publ_author_name
'Lin, Feng'
'Luo, Mengjia'
'Wang, Ruiqi'
'Che, Xiangli'
'Huang, Fuqiang'

_publ_section_title
;
 La6Cd0.75Ga2Q11.5Cl2.5 (Q = S and Se): two new nonlinear optical
 chalcohalides with a large laser-induced damage threshold
;
_journal_issue 10
_journal_name_full CrystEngComm
_journal_page_first 2133
_journal_page_last 2137
_journal_paper_doi 10.1039/D0CE01852J
_journal_volume 23
_journal_year 2021
_chemical_formula_sum 'Cd0.19 Cl0.61 Ga0.5 La1.5 S2.89'
_chemical_formula_weight 378.46
_space_group_crystal_system hexagonal
_space_group_IT_number 173
_space_group_name_Hall 'P 6c'
_space_group_name_H-M_alt 'P 63'
_audit_creation_method SHELXL-2018/3
_cell_angle_alpha 90
_cell_angle_beta 90
_cell_angle_gamma 120
_cell_formula_units_Z 4
_cell_length_a 10.1788(3)
_cell_length_b 10.1788(3)
_cell_length_c 6.0633(2)
_cell_measurement_reflns_used 6555
_cell_measurement_temperature 300(2)
_cell_measurement_theta_max 30.47
_cell_measurement_theta_min 2.31
_cell_volume 544.04(3)
_computing_structure_refinement 'SHELXL-2018/3 (Sheldrick, 2018)'
_computing_structure_solution 'SHELXT 2014/5 (Sheldrick, 2014)'
_diffrn_ambient_temperature 300(2)
_diffrn_measured_fraction_theta_full 1.000
_diffrn_measured_fraction_theta_max 1.000
_diffrn_measurement_device_type 'Bruker APEX-II CCD'
_diffrn_measurement_method '\f and \w scans'
_diffrn_radiation_type MoK\a
_diffrn_radiation_wavelength 0.71073
_diffrn_reflns_av_R_equivalents 0.0330
_diffrn_reflns_av_unetI/netI 0.0208
_diffrn_reflns_Laue_measured_fraction_full 1.000
_diffrn_reflns_Laue_measured_fraction_max 1.000
_diffrn_reflns_limit_h_max 14
_diffrn_reflns_limit_h_min -14
_diffrn_reflns_limit_k_max 13
_diffrn_reflns_limit_k_min -14
_diffrn_reflns_limit_l_max 8
_diffrn_reflns_limit_l_min -8
_diffrn_reflns_number 8900
_diffrn_reflns_point_group_measured_fraction_full 0.991
_diffrn_reflns_point_group_measured_fraction_max 0.981
_diffrn_reflns_theta_full 25.242
_diffrn_reflns_theta_max 30.458
_diffrn_reflns_theta_min 2.310
_exptl_absorpt_coefficient_mu 16.041
_exptl_crystal_colour yellow
_exptl_crystal_density_diffrn 4.621
_exptl_crystal_description block
_exptl_crystal_F_000 666
_exptl_crystal_size_max 0.04
_exptl_crystal_size_mid 0.03
_exptl_crystal_size_min 0.025
_refine_diff_density_max 0.945
_refine_diff_density_min -1.176
_refine_diff_density_rms 0.142
_refine_ls_abs_structure_details
;
 Flack x determined using 448 quotients [(I+)-(I-)]/[(I+)+(I-)]
 (Parsons, Flack and Wagner, Acta Cryst. B69 (2013) 249-259).
;
_refine_ls_abs_structure_Flack 0.028(10)
_refine_ls_extinction_coef 0.0096(6)
_refine_ls_extinction_expression Fc^*^=kFc[1+0.001xFc^2^\l^3^/sin(2\q)]^-1/4^
_refine_ls_extinction_method 'SHELXL-2018/3 (Sheldrick 2018)'
_refine_ls_goodness_of_fit_ref 1.122
_refine_ls_hydrogen_treatment undef
_refine_ls_matrix_type full
_refine_ls_number_parameters 44
_refine_ls_number_reflns 1096
_refine_ls_number_restraints 1
_refine_ls_restrained_S_all 1.121
_refine_ls_R_factor_all 0.0182
_refine_ls_R_factor_gt 0.0165
_refine_ls_shift/su_max 0.001
_refine_ls_shift/su_mean 0.000
_refine_ls_structure_factor_coef Fsqd
_refine_ls_weighting_details 'w=1/[\s^2^(Fo^2^)+(0.0116P)^2^+0.7747P] where P=(Fo^2^+2Fc^2^)/3'
_refine_ls_weighting_scheme calc
_refine_ls_wR_factor_gt 0.0348
_refine_ls_wR_factor_ref 0.0352
_reflns_Friedel_coverage 0.806
_reflns_Friedel_fraction_full 0.980
_reflns_Friedel_fraction_max 0.959
_reflns_number_gt 1059
_reflns_number_total 1096
_reflns_threshold_expression 'I > 2\s(I)'
_cod_data_source_file d0ce01852j3.cif
_cod_data_source_block LaCdGaSCl
_cod_depositor_comments 'Adding full bibliography for 7242250.cif.'
_cod_original_cell_volume 544.04(4)
_cod_original_formula_sum 'Cd0.19 Cl0.61 Ga0.50 La1.50 S2.89'
_cod_database_code 7242250
_shelx_shelxl_version_number 2018/3
_shelx_space_group_comment
;
The symmetry employed for this shelxl refinement is uniquely defined
by the following loop, which should always be used as a source of
symmetry information in preference to the above space-group names.
They are only intended as comments.
;

loop_
_space_group_symop_operation_xyz
'x, y, z'
'-y, x-y, z'
'-x+y, -x, z'
'-x, -y, z+1/2'
'y, -x+y, z+1/2'
'x-y, x, z+1/2'

loop_
_atom_site_label
_atom_site_type_symbol
_atom_site_fract_x
_atom_site_fract_y
_atom_site_fract_z
_atom_site_U_iso_or_equiv
_atom_site_adp_type
_atom_site_occupancy
_atom_site_site_symmetry_order
_atom_site_calc_flag
_atom_site_refinement_flags_posn
_atom_site_refinement_flags_adp
_atom_site_refinement_flags_occupancy
_atom_site_disorder_assembly
_atom_site_disorder_group
La1 La 0.76832(2) 0.14190(3) 0.89110(8) 0.01730(10) Uani 1 1 d . . . . .
Cd1 Cd 1.000000 0.000000 0.6457(10) 0.0605(11) Uani 0.373(3) 3 d S T P A .
S1 S 0.666667 0.333333 0.1025(3) 0.0116(4) Uani 1 3 d S T P . .
S2 S 0.51903(13) 0.09685(13) 0.6202(2) 0.0148(2) Uani 0.875(4) 1 d . . P A .
Cl2 Cl 0.51903(13) 0.09685(13) 0.6202(2) 0.0148(2) Uani 0.125(4) 1 d . . P A .
S3 S 0.75079(15) -0.15275(14) 0.8563(3) 0.0258(4) Uani 0.78(9) 1 d . . P A .
Cl3 Cl 0.75079(15) -0.15275(14) 0.8563(3) 0.0258(4) Uani 0.22(9) 1 d . . P A .
Ga1 Ga 0.666667 0.333333 0.47088(17) 0.0117(2) Uani 0.875(4) 3 d S T P A 1
Ga2 Ga 0.7203(13) 0.2498(12) 0.418(2) 0.0117(2) Uani 0.0418(12) 1 d . . P A 2

loop_
_atom_site_aniso_label
_atom_site_aniso_U_11
_atom_site_aniso_U_22
_atom_site_aniso_U_33
_atom_site_aniso_U_23
_atom_site_aniso_U_13
_atom_site_aniso_U_12
La1 0.01144(13) 0.01224(13) 0.03025(17) 0.00329(15) 0.00188(15) 0.00745(9)
Cd1 0.0171(7) 0.0171(7) 0.147(3) 0.000 0.000 0.0086(3)
S1 0.0129(5) 0.0129(5) 0.0090(8) 0.000 0.000 0.0065(3)
S2 0.0142(5) 0.0127(5) 0.0132(5) -0.0014(4) -0.0014(4) 0.0035(4)
Cl2 0.0142(5) 0.0127(5) 0.0132(5) -0.0014(4) -0.0014(4) 0.0035(4)
S3 0.0275(7) 0.0179(5) 0.0385(10) -0.0071(5) -0.0036(6) 0.0162(5)
Cl3 0.0275(7) 0.0179(5) 0.0385(10) -0.0071(5) -0.0036(6) 0.0162(5)
Ga1 0.0133(3) 0.0133(3) 0.0086(4) 0.000 0.000 0.00664(16)
Ga2 0.0133(3) 0.0133(3) 0.0086(4) 0.000 0.000 0.00664(16)

loop_
_atom_type_symbol
_atom_type_description
_atom_type_scat_dispersion_real
_atom_type_scat_dispersion_imag
_atom_type_scat_source
Cd Cd -0.8075 1.2024 'International Tables Vol C Tables 4.2.6.8 and 6.1.1.4'
Cl Cl 0.1484 0.1585 'International Tables Vol C Tables 4.2.6.8 and 6.1.1.4'
Ga Ga 0.2307 1.6083 'International Tables Vol C Tables 4.2.6.8 and 6.1.1.4'
La La -0.2871 2.4523 'International Tables Vol C Tables 4.2.6.8 and 6.1.1.4'
S S 0.1246 0.1234 'International Tables Vol C Tables 4.2.6.8 and 6.1.1.4'

loop_
_geom_angle_atom_site_label_1
_geom_angle_atom_site_label_2
_geom_angle_atom_site_label_3
_geom_angle
_geom_angle_site_symmetry_1
_geom_angle_site_symmetry_3
_geom_angle_publ_flag
S2 La1 S1 77.12(4) . 1_556 ?
S2 La1 S3 101.54(4) . . ?
S1 La1 S3 148.93(4) 1_556 . ?
S2 La1 S3 139.98(4) . 3_765 ?
S1 La1 S3 119.77(3) 1_556 3_765 ?
S3 La1 S3 81.49(5) . 3_765 ?
S2 La1 S2 77.47(5) . 2_655 ?
S1 La1 S2 75.48(4) 1_556 2_655 ?
S3 La1 S2 135.11(4) . 2_655 ?
S3 La1 S2 73.23(4) 3_765 2_655 ?
S2 La1 S3 142.31(4) . 5_665 ?
S1 La1 S3 84.42(5) 1_556 5_665 ?
S3 La1 S3 78.19(4) . 5_665 ?
S3 La1 S3 77.65(4) 3_765 5_665 ?
S2 La1 S3 129.15(3) 2_655 5_665 ?
S2 La1 S2 73.33(2) . 4_655 ?
S1 La1 S2 79.22(3) 1_556 4_655 ?
S3 La1 S2 70.89(4) . 4_655 ?
S3 La1 S2 141.60(4) 3_765 4_655 ?
S2 La1 S2 144.82(3) 2_655 4_655 ?
S3 La1 S2 71.09(3) 5_665 4_655 ?
S2 La1 Ga2 42.6(2) . . ?
S1 La1 Ga2 89.9(2) 1_556 . ?
S3 La1 Ga2 110.3(2) . . ?
S3 La1 Ga2 98.5(2) 3_765 . ?
S2 La1 Ga2 41.4(2) 2_655 . ?
S3 La1 Ga2 170.3(2) 5_665 . ?
S2 La1 Ga2 115.6(2) 4_655 . ?
S2 La1 Ga2 108.85(19) . 1_556 ?
S1 La1 Ga2 40.20(19) 1_556 1_556 ?
S3 La1 Ga2 116.28(19) . 1_556 ?
S3 La1 Ga2 105.02(19) 3_765 1_556 ?
S2 La1 Ga2 105.91(18) 2_655 1_556 ?
S3 La1 Ga2 44.44(19) 5_665 1_556 ?
S2 La1 Ga2 66.68(18) 4_655 1_556 ?
S2 La1 Cd1 113.59(8) . . ?
S1 La1 Cd1 163.660(19) 1_556 . ?
S3 La1 Cd1 44.18(4) . . ?
S3 La1 Cd1 44.09(4) 3_765 . ?
S2 La1 Cd1 94.32(6) 2_655 . ?
S3 La1 Cd1 92.64(9) 5_665 . ?
S2 La1 Cd1 115.06(4) 4_655 . ?
Ga2 La1 Cd1 90.6(2) . . ?
Ga2 La1 Cd1 136.0(2) 1_556 . ?
S3 Cd1 S3 97.24(16) . 3_765 ?
S3 Cd1 S3 97.24(16) . 2_645 ?
S3 Cd1 S3 97.24(16) 3_765 2_645 ?
S3 Cd1 S3 88.31(3) . 6_544 ?
S3 Cd1 S3 171.6(2) 3_765 6_544 ?
S3 Cd1 S3 88.31(3) 2_645 6_544 ?
S3 Cd1 S3 88.31(3) . 5_664 ?
S3 Cd1 S3 88.31(3) 3_765 5_664 ?
S3 Cd1 S3 171.6(2) 2_645 5_664 ?
S3 Cd1 S3 85.51(14) 6_544 5_664 ?
S3 Cd1 S3 171.6(2) . 4_754 ?
S3 Cd1 S3 88.31(3) 3_765 4_754 ?
S3 Cd1 S3 88.31(3) 2_645 4_754 ?
S3 Cd1 S3 85.51(14) 6_544 4_754 ?
S3 Cd1 S3 85.51(14) 5_664 4_754 ?
S3 Cd1 Cd1 119.95(12) . 4_754 ?
S3 Cd1 Cd1 119.95(12) 3_765 4_754 ?
S3 Cd1 Cd1 119.95(12) 2_645 4_754 ?
S3 Cd1 Cd1 51.62(10) 6_544 4_754 ?
S3 Cd1 Cd1 51.62(10) 5_664 4_754 ?
S3 Cd1 Cd1 51.62(10) 4_754 4_754 ?
S3 Cd1 Cd1 60.05(12) . 4_755 ?
S3 Cd1 Cd1 60.05(12) 3_765 4_755 ?
S3 Cd1 Cd1 60.05(12) 2_645 4_755 ?
S3 Cd1 Cd1 128.38(10) 6_544 4_755 ?
S3 Cd1 Cd1 128.38(10) 5_664 4_755 ?
S3 Cd1 Cd1 128.38(10) 4_754 4_755 ?
Cd1 Cd1 Cd1 180.0 4_754 4_755 ?
S3 Cd1 La1 125.9(2) . 3_765 ?
S3 Cd1 La1 52.77(5) 3_765 3_765 ?
S3 Cd1 La1 53.58(6) 2_645 3_765 ?
S3 Cd1 La1 128.05(5) 6_544 3_765 ?
S3 Cd1 La1 127.32(5) 5_664 3_765 ?
S3 Cd1 La1 62.49(3) 4_754 3_765 ?
Cd1 Cd1 La1 114.11(8) 4_754 3_765 ?
Cd1 Cd1 La1 65.89(8) 4_755 3_765 ?
S3 Cd1 La1 53.58(6) . 2_645 ?
S3 Cd1 La1 125.9(2) 3_765 2_645 ?
S3 Cd1 La1 52.77(5) 2_645 2_645 ?
S3 Cd1 La1 62.49(3) 6_544 2_645 ?
S3 Cd1 La1 128.05(5) 5_664 2_645 ?
S3 Cd1 La1 127.32(5) 4_754 2_645 ?
Cd1 Cd1 La1 114.11(8) 4_754 2_645 ?
Cd1 Cd1 La1 65.89(8) 4_755 2_645 ?
La1 Cd1 La1 104.46(10) 3_765 2_645 ?
S3 Cd1 La1 52.77(5) . . ?
S3 Cd1 La1 53.58(5) 3_765 . ?
S3 Cd1 La1 125.9(2) 2_645 . ?
S3 Cd1 La1 127.32(5) 6_544 . ?
S3 Cd1 La1 62.49(3) 5_664 . ?
S3 Cd1 La1 128.05(5) 4_754 . ?
Cd1 Cd1 La1 114.11(8) 4_754 . ?
Cd1 Cd1 La1 65.89(8) 4_755 . ?
La1 Cd1 La1 104.46(10) 3_765 . ?
La1 Cd1 La1 104.46(10) 2_645 . ?
Ga1 S1 Ga2 32.5(3) . 2_655 ?
Ga2 S1 Ga2 55.5(5) . 2_655 ?
Ga1 S1 Ga2 32.5(3) . 3_665 ?
Ga2 S1 Ga2 55.5(5) . 3_665 ?
Ga2 S1 Ga2 55.5(5) 2_655 3_665 ?
Ga1 S1 La1 116.04(4) . 1_554 ?
Ga1 S1 La1 116.04(4) . 3_664 ?
Ga2 S1 La1 129.2(3) . 3_664 ?
Ga2 S1 La1 126.2(3) 2_655 3_664 ?
Ga2 S1 La1 83.6(3) 3_665 3_664 ?
La1 S1 La1 102.18(4) 1_554 3_664 ?
Ga1 S1 La1 116.04(4) . 2_654 ?
La1 S1 La1 102.18(4) 1_554 2_654 ?
La1 S1 La1 102.18(4) 3_664 2_654 ?
Ga2 S2 Ga2 57.2(6) 3_665 . ?
Ga2 S2 La1 121.6(3) 3_665 . ?
Ga2 S2 La1 76.8(3) . . ?
Ga1 S2 La1 89.73(4) . . ?
Ga2 S2 La1 74.9(3) 3_665 3_665 ?
Ga2 S2 La1 118.7(3) . 3_665 ?
Ga1 S2 La1 87.12(4) . 3_665 ?
La1 S2 La1 102.47(4) . 3_665 ?
Ga1 S2 La1 121.42(5) . 4_654 ?
La1 S2 La1 144.15(4) . 4_654 ?
La1 S2 La1 96.85(3) 3_665 4_654 ?
Ga2 S3 Cd1 156.4(3) 6_545 . ?
Cd1 S3 Cd1 68.34(4) . 4_755 ?
Ga2 S3 La1 89.3(3) 6_545 . ?
Cd1 S3 La1 83.05(4) . . ?
Cd1 S3 La1 79.23(3) 4_755 . ?
Ga2 S3 La1 110.8(3) 6_545 2_645 ?
Cd1 S3 La1 82.34(4) . 2_645 ?
Cd1 S3 La1 78.63(3) 4_755 2_645 ?
La1 S3 La1 156.76(5) . 2_645 ?
Cd1 S3 La1 81.51(12) . 6_544 ?
Cd1 S3 La1 149.85(11) 4_755 6_544 ?
La1 S3 La1 98.18(4) . 6_544 ?
La1 S3 La1 97.41(4) 2_645 6_544 ?
S1 Ga1 S2 113.27(4) . 2_655 ?
S1 Ga1 S2 113.27(4) . 3_665 ?
S2 Ga1 S2 105.42(4) 2_655 3_665 ?
S1 Ga1 S2 113.27(4) . . ?
S2 Ga1 S2 105.42(4) 2_655 . ?
S2 Ga1 S2 105.42(4) 3_665 . ?
Ga2 Ga2 Ga2 59.999(2) 3_665 2_655 ?
Ga2 Ga2 S2 111.1(4) 3_665 2_655 ?
Ga2 Ga2 S2 62.2(5) 2_655 2_655 ?
Ga2 Ga2 S2 60.6(5) 3_665 . ?
Ga2 Ga2 S2 109.7(5) 2_655 . ?
S2 Ga2 S2 111.6(6) 2_655 . ?
Ga2 Ga2 S1 62.3(2) 3_665 . ?
Ga2 Ga2 S1 62.3(2) 2_655 . ?
S2 Ga2 S1 116.1(5) 2_655 . ?
S2 Ga2 S1 114.7(5) . . ?
S2 Ga2 S3 94.9(4) 2_655 5_664 ?
S2 Ga2 S3 103.2(4) . 5_664 ?
S1 Ga2 S3 113.9(5) . 5_664 ?
Ga2 Ga2 La1 111.1(3) 3_665 . ?
Ga2 Ga2 La1 113.6(3) 2_655 . ?
S2 Ga2 La1 63.7(3) 2_655 . ?
S2 Ga2 La1 60.6(3) . . ?
S1 Ga2 La1 173.1(5) . . ?
S3 Ga2 La1 72.8(3) 5_664 . ?
S2 Ga2 La1 124.7(4) 2_655 1_554 ?
S2 Ga2 La1 120.7(4) . 1_554 ?
S1 Ga2 La1 56.2(3) . 1_554 ?
S3 Ga2 La1 58.0(3) 5_664 1_554 ?
La1 Ga2 La1 130.1(3) . 1_554 ?

loop_
_geom_bond_atom_site_label_1
_geom_bond_atom_site_label_2
_geom_bond_distance
_geom_bond_site_symmetry_2
_geom_bond_publ_flag
La1 S2 2.8606(12) . ?
La1 S1 2.9201(9) 1_556 ?
La1 S3 2.9217(12) . ?
La1 S3 2.9572(12) 3_765 ?
La1 S2 2.9672(13) 2_655 ?
La1 S3 3.0310(16) 5_665 ?
La1 S2 3.0469(12) 4_655 ?
La1 Ga2 3.197(13) . ?
La1 Ga2 3.490(13) 1_556 ?
La1 Cd1 3.642(2) . ?
Cd1 S3 2.557(3) . ?
Cd1 S3 2.557(3) 3_765 ?
Cd1 S3 2.557(3) 2_645 ?
Cd1 S3 2.826(4) 6_544 ?
Cd1 S3 2.826(4) 5_664 ?
Cd1 S3 2.826(4) 4_754 ?
Cd1 Cd1 3.03165(10) 4_754 ?
Cd1 Cd1 3.03165(11) 4_755 ?
S1 Ga1 2.234(2) . ?
S1 Ga2 2.267(13) . ?
S1 Ga2 2.267(13) 2_655 ?
S1 Ga2 2.267(13) 3_665 ?
S2 Ga2 2.187(12) 3_665 ?
S2 Ga2 2.222(12) . ?
S2 Ga1 2.2924(13) . ?
S3 Ga2 2.502(11) 6_545 ?
Ga2 Ga2 2.111(19) 3_665 ?
Ga2 Ga2 2.111(19) 2_655 ?
